data_4115178
loop_
_publ_author_name
'Louise A. Berben'
'Jeffrey R. Long'

_publ_contact_author
;
        Jeffrey R. Long
        Department of Chemistry
        University of California, Berkeley
        United States of America
;
_publ_contact_author_email jlong@cchem.berkeley.edu
_publ_contact_author_fax '510 643-3832'
_publ_contact_author_phone '510 642-0860'
_publ_section_title
;
 Synthesis and Alkali Metal Ion-Binding Properties of a Chromium(III)
 Triacetylide Complex
;
_journal_name_full 'Journal of the American Chemical Society'
_journal_page_first 11588
_journal_page_last 11589
_journal_paper_doi 10.1021/ja027309y
_journal_volume 124
_journal_year 2002
_chemical_compound_source synthetic
_chemical_formula_structural
;
 [(C9H21N3)Cr(C2H)3]K(CF3SO3
;
_chemical_formula_sum 'C31 H48 Cr2 F3 K N6 O3 S'
_chemical_formula_weight 784.91
_chemical_name_systematic
; 
 ? 
;
_space_group_IT_number 14
_symmetry_cell_setting monoclinic
_symmetry_Int_Tables_number 14
_symmetry_space_group_name_Hall '-P 2ybc'
_symmetry_space_group_name_H-M 'P 1 21/c 1'
_atom_sites_solution_hydrogens geom
_atom_sites_solution_primary direct
_atom_sites_solution_secondary difmap
_audit_creation_method SHELXL
_cell_angle_alpha 90.00
_cell_angle_beta 90.54
_cell_angle_gamma 90.00
_cell_formula_units_Z 4
_cell_length_a 12.2852(8)
_cell_length_b 20.4722(13)
_cell_length_c 14.9007(9)
_cell_measurement_temperature 160(2)
_cell_volume 3747.4(4)
_computing_cell_refinement
;
  SMART (Siemens, 1995), SAINT (Siemens, 1995)
;
_computing_data_collection 'SMART (Siemens, 1995)'
_computing_data_reduction
;
  SAINT (Siemens, 1995), XPREP (Siemens, 1995)
;
_computing_structure_refinement 'SHELXL-93 (Sheldrick, 1993)'
_computing_structure_solution 'SHELXS-86 (Sheldrick, 1990)'
_diffrn_ambient_temperature 160(2)
_diffrn_measurement_device SMART
_diffrn_measurement_method 'omega scans with profile analysis'
_diffrn_radiation_monochromator graphite
_diffrn_radiation_source 'fine-focus sealed tube'
_diffrn_radiation_type MoK\a
_diffrn_radiation_wavelength 0.71073
_diffrn_reflns_av_R_equivalents 0.0527
_diffrn_reflns_av_sigmaI/netI 0.0639
_diffrn_reflns_limit_h_max 14
_diffrn_reflns_limit_h_min -11
_diffrn_reflns_limit_k_max 15
_diffrn_reflns_limit_k_min -23
_diffrn_reflns_limit_l_max 15
_diffrn_reflns_limit_l_min -17
_diffrn_reflns_number 16495
_diffrn_reflns_theta_max 24.69
_diffrn_reflns_theta_min 1.66
_exptl_absorpt_coefficient_mu 0.800
_exptl_absorpt_correction_T_max 0.800
_exptl_absorpt_correction_T_min 1
_exptl_absorpt_correction_type multi-scan
_exptl_absorpt_process_details 'Blessing, Acta Cryst. (1995) A51 33'
_exptl_crystal_colour yellow
_exptl_crystal_density_diffrn 1.391
_exptl_crystal_description block
_exptl_crystal_F_000 1640
_exptl_crystal_size_max 0.23
_exptl_crystal_size_mid 0.16
_exptl_crystal_size_min 0.09
_refine_diff_density_max 0.666
_refine_diff_density_min -0.591
_refine_diff_density_rms 0.086
_refine_ls_extinction_method SHELXTL
_refine_ls_goodness_of_fit_all 1.044
_refine_ls_goodness_of_fit_obs 1.109
_refine_ls_matrix_type full
_refine_ls_number_parameters 430
_refine_ls_number_reflns 6177
_refine_ls_number_restraints 0
_refine_ls_restrained_S_all 1.044
_refine_ls_restrained_S_obs 1.109
_refine_ls_R_factor_all 0.0815
_refine_ls_R_factor_obs 0.0519
_refine_ls_shift/esd_max 0.000
_refine_ls_shift/esd_mean 0.000
_refine_ls_structure_factor_coef Fsqd
_refine_ls_weighting_details 'w=1/[\s^2^(Fo^2^)+(0.1311P)^2^+7.1103P] where P=(Fo^2^+2Fc^2^)/3'
_refine_ls_weighting_scheme calc
_refine_ls_wR_factor_all 0.1415
_refine_ls_wR_factor_obs 0.1253
_reflns_number_observed 4408
_reflns_number_total 6177
_reflns_observed_criterion >2sigma(I)
_cod_data_source_file ja027309y_s2_2.cif
_cod_data_source_block lab4a
_cod_depositor_comments
;
The following automatic conversions were performed:

'_refine_ls_weighting_scheme' value '
calc w=1/[\s^2^(Fo^2^)+(0.1311P)^2^+7.1103P] where
P=(Fo^2^+2Fc^2^)/3' was changed to 'calc'. New tag
'_refine_ls_weighting_details' was created. The value of the new tag
was set to 'w=1/[\s^2^(Fo^2^)+(0.1311P)^2^+7.1103P] where
P=(Fo^2^+2Fc^2^)/3'.

Automatic conversion script
Id: cif_fix_values 3143 2015-03-26 13:38:13Z robertas 
;
_cod_database_code 4115178

loop_
_symmetry_equiv_pos_as_xyz
'x, y, z'
'-x, y+1/2, -z+1/2'
'-x, -y, -z'
'x, -y-1/2, z-1/2'

loop_
_atom_site_aniso_label
_atom_site_aniso_U_11
_atom_site_aniso_U_22
_atom_site_aniso_U_33
_atom_site_aniso_U_23
_atom_site_aniso_U_13
_atom_site_aniso_U_12
Cr1 0.0173(4) 0.0155(4) 0.0252(4) 0.0011(3) 0.0004(3) 0.0003(3)
C1 0.036(3) 0.019(2) 0.032(3) 0.005(2) 0.004(2) 0.006(2)
C2 0.066(4) 0.042(3) 0.033(3) -0.004(3) 0.006(3) 0.013(3)
C3 0.027(3) 0.022(3) 0.030(3) -0.002(2) -0.003(2) 0.001(2)
C4 0.030(3) 0.040(3) 0.056(4) 0.012(3) 0.001(3) -0.011(3)
C5 0.027(3) 0.018(2) 0.030(3) 0.001(2) 0.000(2) -0.002(2)
C6 0.029(3) 0.027(3) 0.042(3) 0.005(2) -0.005(2) 0.002(2)
Cr2 0.0177(4) 0.0158(4) 0.0202(4) -0.0010(3) -0.0015(3) -0.0005(3)
C7 0.029(3) 0.021(3) 0.026(2) -0.003(2) 0.000(2) -0.005(2)
C8 0.040(3) 0.032(3) 0.036(3) -0.008(2) 0.011(2) -0.006(2)
C9 0.023(3) 0.031(3) 0.022(2) -0.007(2) 0.001(2) 0.003(2)
C10 0.032(3) 0.041(3) 0.031(3) 0.010(2) 0.001(2) 0.006(2)
C11 0.031(3) 0.024(3) 0.026(2) 0.002(2) -0.002(2) 0.003(2)
C12 0.029(3) 0.036(3) 0.040(3) -0.003(2) -0.010(2) -0.006(2)
N1 0.030(2) 0.022(2) 0.037(2) -0.004(2) -0.008(2) 0.002(2)
N2 0.031(2) 0.024(2) 0.040(2) 0.001(2) 0.007(2) -0.002(2)
N3 0.028(2) 0.022(2) 0.032(2) -0.003(2) -0.001(2) -0.001(2)
C13 0.045(4) 0.039(3) 0.059(4) 0.018(3) -0.018(3) -0.006(3)
C14 0.057(4) 0.033(3) 0.051(3) 0.027(3) 0.018(3) 0.011(3)
C15 0.035(3) 0.045(4) 0.067(4) -0.008(3) -0.001(3) -0.017(3)
C16 0.048(4) 0.037(3) 0.046(3) -0.004(3) -0.015(3) -0.016(3)
C17 0.039(3) 0.043(3) 0.044(3) -0.003(3) 0.004(3) 0.017(3)
C18 0.040(3) 0.046(4) 0.058(4) -0.017(3) -0.007(3) 0.020(3)
C19 0.029(3) 0.037(3) 0.037(3) -0.004(2) -0.014(2) 0.007(2)
C20 0.025(3) 0.039(3) 0.055(3) 0.016(3) 0.009(2) -0.002(2)
C21 0.046(3) 0.043(3) 0.028(3) -0.004(2) 0.001(2) 0.004(3)
N4 0.022(2) 0.025(2) 0.033(2) -0.004(2) 0.004(2) 0.002(2)
N5 0.038(2) 0.022(2) 0.034(2) 0.004(2) -0.002(2) 0.001(2)
N6 0.023(2) 0.027(2) 0.043(2) -0.011(2) -0.001(2) -0.001(2)
C22 0.039(3) 0.032(3) 0.061(4) 0.005(3) 0.015(3) 0.011(2)
C23 0.048(4) 0.040(3) 0.050(3) 0.002(3) -0.004(3) 0.023(3)
C24 0.074(5) 0.030(3) 0.057(4) 0.012(3) 0.002(3) -0.020(3)
C25 0.031(3) 0.029(3) 0.089(5) 0.011(3) 0.020(3) -0.007(2)
C26 0.039(3) 0.070(4) 0.053(4) -0.032(3) -0.010(3) 0.000(3)
C27 0.043(3) 0.057(4) 0.037(3) -0.021(3) -0.004(3) -0.011(3)
C28 0.031(3) 0.041(3) 0.037(3) -0.001(2) 0.015(2) 0.001(2)
C29 0.067(4) 0.040(3) 0.026(3) 0.011(2) -0.007(3) 0.003(3)
C30 0.016(3) 0.050(4) 0.063(4) -0.012(3) -0.007(2) -0.004(2)
K1 0.0406(7) 0.0185(5) 0.0326(6) -0.0017(4) -0.0003(5) 0.0011(5)
S1 0.0337(7) 0.0220(7) 0.0459(8) -0.0052(6) -0.0059(6) -0.0015(5)
O1 0.052(2) 0.029(2) 0.072(3) 0.001(2) -0.036(2) 0.005(2)
O2 0.035(2) 0.037(2) 0.078(3) -0.011(2) 0.016(2) -0.014(2)
O3 0.064(3) 0.022(2) 0.056(2) -0.010(2) -0.009(2) 0.006(2)
C31 0.044(3) 0.031(3) 0.045(3) 0.000(3) -0.006(3) 0.006(3)
F1 0.058(2) 0.053(2) 0.107(3) 0.013(2) 0.031(2) -0.011(2)
F2 0.089(3) 0.070(3) 0.059(2) 0.009(2) -0.021(2) 0.030(2)
F3 0.087(3) 0.051(2) 0.052(2) -0.014(2) 0.012(2) 0.010(2)

loop_
_atom_site_label
_atom_site_type_symbol
_atom_site_fract_x
_atom_site_fract_y
_atom_site_fract_z
_atom_site_U_iso_or_equiv
_atom_site_thermal_displace_type
_atom_site_occupancy
_atom_site_calc_flag
_atom_site_refinement_flags
Cr1 Cr 0.75357(6) 0.55886(3) 0.13835(5) 0.0193(2) Uani 1 d .
C1 C 0.7763(4) 0.5112(2) 0.0200(3) 0.0289(11) Uani 1 d .
C2 C 0.7916(5) 0.4881(3) -0.0518(4) 0.0473(15) Uani 1 d .
H2 H 0.8037(5) 0.4701(3) -0.1081(4) 0.071 Uiso 1 calc R
C3 C 0.6339(4) 0.4973(2) 0.1796(3) 0.0264(11) Uani 1 d .
C4 C 0.5628(4) 0.4618(3) 0.2041(4) 0.0418(13) Uani 1 d .
H4 H 0.5075(4) 0.4343(3) 0.2231(4) 0.063 Uiso 1 calc R
C5 C 0.8722(4) 0.5055(2) 0.2026(3) 0.0253(10) Uani 1 d .
C6 C 0.9420(4) 0.4745(2) 0.2393(3) 0.0327(12) Uani 1 d .
H6 H 0.9962(4) 0.4504(2) 0.2680(3) 0.049 Uiso 1 calc R
Cr2 Cr 0.75780(5) 0.20635(3) 0.05698(4) 0.0179(2) Uani 1 d .
C7 C 0.6636(4) 0.2478(2) 0.1543(3) 0.0253(11) Uani 1 d .
C8 C 0.6053(4) 0.2737(2) 0.2076(3) 0.0361(12) Uani 1 d .
H8 H 0.5600(4) 0.2937(2) 0.2489(3) 0.054 Uiso 1 calc R
C9 C 0.7201(4) 0.2815(2) -0.0280(3) 0.0253(11) Uani 1 d .
C10 C 0.6965(4) 0.3290(3) -0.0715(3) 0.0347(12) Uani 1 d .
H10 H 0.6783(4) 0.3657(3) -0.1051(3) 0.052 Uiso 1 calc R
C11 C 0.8936(4) 0.2543(2) 0.1033(3) 0.0267(11) Uani 1 d .
C12 C 0.9697(4) 0.2846(2) 0.1349(3) 0.0352(12) Uani 1 d .
H12 H 1.0281(4) 0.3079(2) 0.1591(3) 0.053 Uiso 1 calc R
N1 N 0.6363(3) 0.6249(2) 0.0798(3) 0.0297(9) Uani 1 d .
N2 N 0.8643(3) 0.6341(2) 0.0972(3) 0.0316(10) Uani 1 d .
N3 N 0.7348(3) 0.6230(2) 0.2515(2) 0.0274(9) Uani 1 d .
C13 C 0.6908(4) 0.6792(3) 0.0350(4) 0.0476(15) Uani 1 d .
H13A H 0.6534(4) 0.6884(3) -0.0212(4) 0.057 Uiso 1 calc R
H13B H 0.6858(4) 0.7179(3) 0.0724(4) 0.057 Uiso 1 calc R
C14 C 0.8052(5) 0.6658(3) 0.0169(4) 0.0471(15) Uani 1 d .
H14A H 0.8415(5) 0.7064(3) 0.0019(4) 0.057 Uiso 1 calc R
H14B H 0.8101(5) 0.6370(3) -0.0346(4) 0.057 Uiso 1 calc R
C15 C 0.8771(5) 0.6828(3) 0.1700(4) 0.0490(15) Uani 1 d .
H15A H 0.9529(5) 0.6956(3) 0.1744(4) 0.059 Uiso 1 calc R
H15B H 0.8349(5) 0.7214(3) 0.1549(4) 0.059 Uiso 1 calc R
C16 C 0.8416(4) 0.6579(3) 0.2579(4) 0.0437(14) Uani 1 d .
H16A H 0.8352(4) 0.6942(3) 0.2994(4) 0.052 Uiso 1 calc R
H16B H 0.8964(4) 0.6283(3) 0.2815(4) 0.052 Uiso 1 calc R
C17 C 0.6444(4) 0.6693(3) 0.2339(4) 0.0420(14) Uani 1 d .
H17A H 0.6022(4) 0.6744(3) 0.2881(4) 0.050 Uiso 1 calc R
H17B H 0.6745(4) 0.7117(3) 0.2187(4) 0.050 Uiso 1 calc R
C18 C 0.5719(4) 0.6475(3) 0.1604(4) 0.048(2) Uani 1 d .
H18A H 0.5243(4) 0.6832(3) 0.1427(4) 0.058 Uiso 1 calc R
H18B H 0.5267(4) 0.6119(3) 0.1814(4) 0.058 Uiso 1 calc R
C19 C 0.5574(4) 0.5931(2) 0.0163(3) 0.0344(12) Uani 1 d .
H19A H 0.5187(19) 0.5592(11) 0.0472(6) 0.052 Uiso 1 calc R
H19B H 0.5962(5) 0.5745(14) -0.0331(11) 0.052 Uiso 1 calc R
H19C H 0.5066(16) 0.6251(4) -0.0057(17) 0.052 Uiso 1 calc R
C20 C 0.9711(4) 0.6094(3) 0.0677(4) 0.0396(13) Uani 1 d .
H20A H 0.9607(4) 0.5791(13) 0.0192(15) 0.059 Uiso 1 calc R
H20B H 1.0069(12) 0.5877(14) 0.1169(7) 0.059 Uiso 1 calc R
H20C H 1.0151(11) 0.6452(3) 0.0479(21) 0.059 Uiso 1 calc R
C21 C 0.7175(4) 0.5891(3) 0.3382(3) 0.0390(13) Uani 1 d .
H21A H 0.7763(15) 0.5591(12) 0.3491(11) 0.059 Uiso 1 calc R
H21B H 0.6500(14) 0.5655(14) 0.3358(9) 0.059 Uiso 1 calc R
H21C H 0.7151(28) 0.6206(3) 0.3858(4) 0.059 Uiso 1 calc R
N4 N 0.8403(3) 0.1513(2) -0.0452(3) 0.0270(9) Uani 1 d .
N5 N 0.7979(3) 0.1216(2) 0.1342(3) 0.0314(10) Uani 1 d .
N6 N 0.6247(3) 0.1458(2) 0.0143(3) 0.0311(10) Uani 1 d .
C22 C 0.8910(4) 0.0916(3) -0.0063(4) 0.0439(14) Uani 1 d .
H22A H 0.8470(4) 0.0538(3) -0.0218(4) 0.053 Uiso 1 calc R
H22B H 0.9627(4) 0.0854(3) -0.0316(4) 0.053 Uiso 1 calc R
C23 C 0.9006(5) 0.0967(3) 0.0923(4) 0.0459(14) Uani 1 d .
H23A H 0.9601(5) 0.1259(3) 0.1074(4) 0.055 Uiso 1 calc R
H23B H 0.9177(5) 0.0540(3) 0.1169(4) 0.055 Uiso 1 calc R
C24 C 0.7086(5) 0.0728(3) 0.1279(4) 0.054(2) Uani 1 d .
H24A H 0.6959(5) 0.0544(3) 0.1869(4) 0.065 Uiso 1 calc R
H24B H 0.7307(5) 0.0375(3) 0.0886(4) 0.065 Uiso 1 calc R
C25 C 0.6059(4) 0.1020(3) 0.0930(4) 0.050(2) Uani 1 d .
H25A H 0.5717(4) 0.1268(3) 0.1405(4) 0.059 Uiso 1 calc R
H25B H 0.5564(4) 0.0673(3) 0.0754(4) 0.059 Uiso 1 calc R
C26 C 0.6545(5) 0.1058(3) -0.0659(4) 0.054(2) Uani 1 d .
H26A H 0.6693(5) 0.0612(3) -0.0473(4) 0.065 Uiso 1 calc R
H26B H 0.5937(5) 0.1050(3) -0.1080(4) 0.065 Uiso 1 calc R
C27 C 0.7519(4) 0.1331(3) -0.1110(4) 0.0458(15) Uani 1 d .
H27A H 0.7307(4) 0.1715(3) -0.1450(4) 0.055 Uiso 1 calc R
H27B H 0.7799(4) 0.1011(3) -0.1528(4) 0.055 Uiso 1 calc R
C28 C 0.9236(4) 0.1903(3) -0.0938(3) 0.0360(12) Uani 1 d .
H28A H 0.8908(7) 0.2295(8) -0.1167(19) 0.054 Uiso 1 calc R
H28B H 0.9516(20) 0.1650(6) -0.1427(14) 0.054 Uiso 1 calc R
H28C H 0.9820(13) 0.2014(14) -0.0533(6) 0.054 Uiso 1 calc R
C29 C 0.8215(5) 0.1362(3) 0.2295(3) 0.0442(14) Uani 1 d .
H29A H 0.8774(21) 0.1689(13) 0.2334(3) 0.066 Uiso 1 calc R
H29B H 0.8458(28) 0.0972(5) 0.2593(6) 0.066 Uiso 1 calc R
H29C H 0.7568(9) 0.1520(16) 0.2577(7) 0.066 Uiso 1 calc R
C30 C 0.5225(4) 0.1831(3) -0.0047(4) 0.0434(14) Uani 1 d .
H30A H 0.5306(11) 0.2075(14) -0.0593(13) 0.065 Uiso 1 calc R
H30B H 0.5086(16) 0.2126(13) 0.0440(11) 0.065 Uiso 1 calc R
H30C H 0.4627(6) 0.1532(3) -0.0110(24) 0.065 Uiso 1 calc R
K1 K 0.76853(9) 0.38267(5) 0.11687(7) 0.0306(3) Uani 1 d .
S1 S 0.76238(10) -0.10834(6) 0.09996(9) 0.0339(3) Uani 1 d .
O1 O 0.6697(3) -0.0718(2) 0.0679(3) 0.0513(11) Uani 1 d .
O2 O 0.8608(3) -0.0709(2) 0.1061(3) 0.0501(10) Uani 1 d .
O3 O 0.7735(3) -0.1726(2) 0.0625(3) 0.0475(10) Uani 1 d .
C31 C 0.7316(5) -0.1231(3) 0.2151(4) 0.0399(13) Uani 1 d .
F1 F 0.6367(3) -0.1573(2) 0.2231(3) 0.0724(11) Uani 1 d .
F2 F 0.8075(3) -0.1599(2) 0.2561(2) 0.0728(11) Uani 1 d .
F3 F 0.7178(3) -0.0689(2) 0.2628(2) 0.0633(10) Uani 1 d .

loop_
_atom_type_symbol
_atom_type_description
_atom_type_scat_dispersion_real
_atom_type_scat_dispersion_imag
_atom_type_scat_source
C C 0.0033 0.0016 'International Tables Vol C Tables 4.2.6.8 and 6.1.1.4'
H H 0.0000 0.0000 'International Tables Vol C Tables 4.2.6.8 and 6.1.1.4'
N N 0.0061 0.0033 'International Tables Vol C Tables 4.2.6.8 and 6.1.1.4'
O O 0.0106 0.0060 'International Tables Vol C Tables 4.2.6.8 and 6.1.1.4'
F F 0.0171 0.0103 'International Tables Vol C Tables 4.2.6.8 and 6.1.1.4'
S S 0.1246 0.1234 'International Tables Vol C Tables 4.2.6.8 and 6.1.1.4'
K K 0.2009 0.2494 'International Tables Vol C Tables 4.2.6.8 and 6.1.1.4'
Cr Cr 0.3209 0.6236 'International Tables Vol C Tables 4.2.6.8 and 6.1.1.4'

loop_
_geom_angle_atom_site_label_1
_geom_angle_atom_site_label_2
_geom_angle_atom_site_label_3
_geom_angle
C3 Cr1 C1 94.0(2)
C3 Cr1 C5 92.4(2)
C1 Cr1 C5 92.7(2)
C3 Cr1 N2 172.4(2)
C1 Cr1 N2 90.2(2)
C5 Cr1 N2 93.8(2)
C3 Cr1 N3 93.4(2)
C1 Cr1 N3 170.9(2)
C5 Cr1 N3 92.3(2)
N2 Cr1 N3 81.87(15)
C3 Cr1 N1 91.7(2)
C1 Cr1 N1 92.7(2)
C5 Cr1 N1 173.1(2)
N2 Cr1 N1 81.8(2)
N3 Cr1 N1 81.82(14)
C3 Cr1 K1 56.49(13)
C1 Cr1 K1 55.91(13)
C5 Cr1 K1 58.34(13)
N2 Cr1 K1 130.95(11)
N3 Cr1 K1 133.04(10)
N1 Cr1 K1 128.53(10)
C2 C1 Cr1 174.7(4)
C2 C1 K1 95.2(4)
Cr1 C1 K1 89.9(2)
C1 C2 K1 64.0(3)
C4 C3 Cr1 179.1(4)
C4 C3 K1 91.5(4)
Cr1 C3 K1 89.4(2)
C3 C4 K1 67.1(3)
C6 C5 Cr1 179.4(4)
C6 C5 K1 92.8(3)
Cr1 C5 K1 87.27(15)
C5 C6 K1 66.5(3)
C9 Cr2 C7 90.0(2)
C9 Cr2 C11 91.5(2)
C7 Cr2 C11 91.5(2)
C9 Cr2 N5 174.2(2)
C7 Cr2 N5 94.8(2)
C11 Cr2 N5 91.4(2)
C9 Cr2 N6 94.8(2)
C7 Cr2 N6 90.9(2)
C11 Cr2 N6 173.2(2)
N5 Cr2 N6 82.1(2)
C9 Cr2 N4 93.5(2)
C7 Cr2 N4 171.8(2)
C11 Cr2 N4 95.8(2)
N5 Cr2 N4 81.28(15)
N6 Cr2 N4 81.42(14)
C9 Cr2 K1 54.93(12)
C7 Cr2 K1 56.40(13)
C11 Cr2 K1 55.07(13)
N5 Cr2 K1 130.62(11)
N6 Cr2 K1 131.09(11)
N4 Cr2 K1 131.36(10)
C8 C7 Cr2 176.4(4)
C8 C7 K1 88.8(3)
Cr2 C7 K1 90.2(2)
C7 C8 K1 69.9(3)
C10 C9 Cr2 174.3(4)
C10 C9 K1 82.9(3)
Cr2 C9 K1 91.78(15)
C9 C10 K1 74.7(3)
C12 C11 Cr2 175.7(4)
C12 C11 K1 85.4(3)
Cr2 C11 K1 91.5(2)
C11 C12 K1 72.3(3)
C13 N1 C19 109.9(4)
C13 N1 C18 112.0(4)
C19 N1 C18 107.1(4)
C13 N1 Cr1 110.8(3)
C19 N1 Cr1 114.1(3)
C18 N1 Cr1 102.8(3)
C20 N2 C15 111.1(4)
C20 N2 C14 109.1(4)
C15 N2 C14 109.4(4)
C20 N2 Cr1 113.9(3)
C15 N2 Cr1 109.7(3)
C14 N2 Cr1 103.3(3)
C17 N3 C21 109.9(4)
C17 N3 C16 111.2(4)
C21 N3 C16 107.5(4)
C17 N3 Cr1 109.8(3)
C21 N3 Cr1 114.4(3)
C16 N3 Cr1 103.9(3)
C14 C13 N1 112.8(4)
C13 C14 N2 112.5(4)
C16 C15 N2 112.8(4)
C15 C16 N3 112.0(4)
C18 C17 N3 112.6(4)
C17 C18 N1 111.4(4)
C22 N4 C28 110.1(4)
C22 N4 C27 110.3(4)
C28 N4 C27 108.1(4)
C22 N4 Cr2 110.6(3)
C28 N4 Cr2 113.2(3)
C27 N4 Cr2 104.4(3)
C29 N5 C24 109.6(4)
C29 N5 C23 108.1(4)
C24 N5 C23 111.5(4)
C29 N5 Cr2 113.3(3)
C24 N5 Cr2 110.2(3)
C23 N5 Cr2 104.0(3)
C30 N6 C25 108.6(4)
C30 N6 C26 109.9(4)
C25 N6 C26 109.8(4)
C30 N6 Cr2 113.4(3)
C25 N6 Cr2 103.7(3)
C26 N6 Cr2 111.2(3)
C23 C22 N4 111.0(4)
C22 C23 N5 112.3(4)
N5 C24 C25 112.1(4)
C24 C25 N6 112.2(4)
C27 C26 N6 111.0(4)
C26 C27 N4 112.3(4)
C1 K1 C3 59.23(13)
C1 K1 C9 105.19(13)
C3 K1 C9 130.01(13)
C1 K1 C11 134.79(13)
C3 K1 C11 164.98(13)
C9 K1 C11 57.49(12)
C1 K1 C5 58.03(13)
C3 K1 C5 57.67(12)
C9 K1 C5 157.40(13)
C11 K1 C5 121.50(13)
C1 K1 C7 151.90(13)
C3 K1 C7 113.95(13)
C9 K1 C7 56.18(12)
C11 K1 C7 57.00(13)
C5 K1 C7 145.18(12)
C1 K1 C10 83.52(14)
C3 K1 C10 113.49(13)
C9 K1 C10 22.36(12)
C11 K1 C10 77.08(13)
C5 K1 C10 140.12(13)
C7 K1 C10 74.60(13)
C1 K1 C12 124.28(13)
C3 K1 C12 152.49(13)
C9 K1 C12 77.18(12)
C11 K1 C12 22.27(12)
C5 K1 C12 99.27(12)
C7 K1 C12 75.39(13)
C10 K1 C12 93.81(13)
C1 K1 C4 77.61(13)
C3 K1 C4 21.36(12)
C9 K1 C4 118.06(13)
C11 K1 C4 147.32(13)
C5 K1 C4 75.55(13)
C7 K1 C4 92.60(13)
C10 K1 C4 108.42(14)
C12 K1 C4 151.12(13)
C1 K1 C8 144.28(14)
C3 K1 C8 93.55(13)
C9 K1 C8 73.44(13)
C11 K1 C8 75.69(13)
C5 K1 C8 129.14(13)
C7 K1 C8 21.28(12)
C10 K1 C8 87.82(13)
C12 K1 C8 90.76(13)
C4 K1 C8 72.44(13)
C1 K1 C2 20.81(13)
C3 K1 C2 77.34(13)
C9 K1 C2 85.60(14)
C11 K1 C2 117.52(13)
C5 K1 C2 75.30(13)
C7 K1 C2 138.81(14)
C10 K1 C2 64.95(14)
C12 K1 C2 113.57(14)
C4 K1 C2 92.88(14)
C8 K1 C2 143.61(15)
C1 K1 C6 75.42(13)
C3 K1 C6 75.18(12)
C9 K1 C6 151.92(12)
C11 K1 C6 101.57(12)
C5 K1 C6 20.77(11)
C7 K1 C6 131.45(12)
C10 K1 C6 148.57(13)
C12 K1 C6 79.63(12)
C4 K1 C6 89.74(13)
C8 K1 C6 122.68(12)
C2 K1 C6 89.37(13)
O2 S1 O3 115.6(2)
O2 S1 O1 114.0(2)
O3 S1 O1 115.1(2)
O2 S1 C31 102.4(3)
O3 S1 C31 103.9(2)
O1 S1 C31 103.4(3)
F3 C31 F2 108.5(4)
F3 C31 F1 105.5(4)
F2 C31 F1 105.3(4)
F3 C31 S1 113.6(4)
F2 C31 S1 112.4(4)
F1 C31 S1 111.0(4)

loop_
_geom_bond_atom_site_label_1
_geom_bond_atom_site_label_2
_geom_bond_distance
Cr1 C3 2.036(5)
Cr1 C1 2.036(5)
Cr1 C5 2.051(5)
Cr1 N2 2.148(4)
Cr1 N3 2.151(4)
Cr1 N1 2.155(4)
Cr1 K1 3.6259(12)
C1 C2 1.187(7)
C1 K1 3.003(5)
C2 K1 3.328(6)
C3 C4 1.196(7)
C3 K1 3.023(5)
C4 K1 3.281(6)
C5 C6 1.195(6)
C5 K1 3.090(5)
C6 K1 3.366(5)
Cr2 C9 2.043(5)
Cr2 C7 2.048(5)
Cr2 C11 2.050(5)
Cr2 N5 2.137(4)
Cr2 N6 2.144(4)
Cr2 N4 2.155(4)
Cr2 K1 3.7206(12)
C7 C8 1.197(7)
C7 K1 3.099(5)
C8 K1 3.299(5)
C9 C10 1.201(7)
C9 K1 3.047(4)
C10 K1 3.133(5)
C11 C12 1.214(7)
C11 K1 3.052(5)
C12 K1 3.193(5)
N1 C13 1.462(6)
N1 C19 1.497(6)
N1 C18 1.516(7)
N2 C20 1.478(6)
N2 C15 1.481(7)
N2 C14 1.537(7)
N3 C17 1.481(6)
N3 C21 1.485(6)
N3 C16 1.497(6)
C13 C14 1.460(8)
C15 C16 1.474(8)
C17 C18 1.475(7)
N4 C22 1.487(6)
N4 C28 1.490(6)
N4 C27 1.503(6)
N5 C29 1.477(6)
N5 C24 1.486(7)
N5 C23 1.502(6)
N6 C30 1.494(6)
N6 C25 1.497(7)
N6 C26 1.498(6)
C22 C23 1.475(7)
C24 C25 1.486(8)
C26 C27 1.486(8)
S1 O2 1.434(4)
S1 O3 1.436(3)
S1 O1 1.440(4)
S1 C31 1.787(6)
C31 F3 1.329(6)
C31 F2 1.340(6)
C31 F1 1.367(6)
